data_4065706
loop_
_publ_author_name
'Zhang, Zhengxing'
'Bu, Xiuli'
'Zhang, Jie'
'Liu, Ruiting'
'Zhou, Xigeng'
'Weng, Linhong'

_publ_section_title
;
 Insertion of Ketenimines into the Ln&#x2212;C \s-Bond of
 Organolanthanides: A New Strategy for Synthesis of Lanthanide 1-Azaallyl
 Complexes
;
_journal_issue 9
_journal_name_full Organometallics
_journal_page_first 2111
_journal_paper_doi 10.1021/om100089a
_journal_volume 29
_journal_year 2010
_chemical_formula_sum 'C38 H42 Er N O'
_chemical_formula_weight 695.99
_chemical_name_systematic
; 
 ? 
;
_space_group_IT_number 14
_symmetry_cell_setting monoclinic
_symmetry_space_group_name_Hall '-P 2yn'
_symmetry_space_group_name_H-M 'P 1 21/n 1'
_atom_sites_solution_hydrogens geom
_atom_sites_solution_primary direct
_atom_sites_solution_secondary difmap
_audit_creation_method SHELXL-97
_cell_angle_alpha 90.00
_cell_angle_beta 98.926(5)
_cell_angle_gamma 90.00
_cell_formula_units_Z 4
_cell_length_a 13.628(4)
_cell_length_b 9.119(3)
_cell_length_c 25.399(8)
_cell_measurement_reflns_used 794
_cell_measurement_temperature 293(2)
_cell_measurement_theta_max 24.212
_cell_measurement_theta_min 2.377
_cell_volume 3118.2(17)
_computing_cell_refinement 'Bruker SMART'
_computing_data_collection 'Bruker SMART'
_computing_data_reduction 'Bruker SHELXTL'
_computing_molecular_graphics 'Bruker SHELXTL'
_computing_publication_material 'Bruker SHELXTL'
_computing_structure_refinement 'SHELXL-97 (Sheldrick, 1997)'
_computing_structure_solution 'SHELXS-97 (Sheldrick, 1990)'
_diffrn_ambient_temperature 293(2)
_diffrn_measured_fraction_theta_full 0.996
_diffrn_measured_fraction_theta_max 0.996
_diffrn_measurement_device_type 'CCD area detector'
_diffrn_measurement_method 'phi and omega scans'
_diffrn_radiation_monochromator graphite
_diffrn_radiation_source 'fine-focus sealed tube'
_diffrn_radiation_type MoK\a
_diffrn_radiation_wavelength 0.71073
_diffrn_reflns_av_R_equivalents 0.0739
_diffrn_reflns_av_sigmaI/netI 0.1133
_diffrn_reflns_limit_h_max 10
_diffrn_reflns_limit_h_min -16
_diffrn_reflns_limit_k_max 10
_diffrn_reflns_limit_k_min -10
_diffrn_reflns_limit_l_max 30
_diffrn_reflns_limit_l_min -29
_diffrn_reflns_number 12579
_diffrn_reflns_theta_full 25.01
_diffrn_reflns_theta_max 25.01
_diffrn_reflns_theta_min 1.60
_exptl_absorpt_coefficient_mu 2.722
_exptl_absorpt_correction_T_max 0.8537
_exptl_absorpt_correction_T_min 0.6856
_exptl_absorpt_correction_type multi-scan
_exptl_absorpt_process_details sadabs
_exptl_crystal_colour orange
_exptl_crystal_density_diffrn 1.483
_exptl_crystal_density_method 'not measured'
_exptl_crystal_description prism
_exptl_crystal_F_000 1412
_exptl_crystal_size_max 0.15
_exptl_crystal_size_mid 0.10
_exptl_crystal_size_min 0.06
_refine_diff_density_max 1.633
_refine_diff_density_min -0.763
_refine_diff_density_rms 0.117
_refine_ls_extinction_method none
_refine_ls_goodness_of_fit_ref 1.000
_refine_ls_hydrogen_treatment constr
_refine_ls_matrix_type full
_refine_ls_number_parameters 345
_refine_ls_number_reflns 5474
_refine_ls_number_restraints 7
_refine_ls_restrained_S_all 1.013
_refine_ls_R_factor_all 0.0802
_refine_ls_R_factor_gt 0.0467
_refine_ls_shift/su_max 0.001
_refine_ls_shift/su_mean 0.000
_refine_ls_structure_factor_coef Fsqd
_refine_ls_weighting_details 'calc w=1/[\s^2^(Fo^2^)+(0.0166P)^2^+0.0000P] where P=(Fo^2^+2Fc^2^)/3'
_refine_ls_weighting_scheme calc
_refine_ls_wR_factor_gt 0.0814
_refine_ls_wR_factor_ref 0.0857
_reflns_number_gt 3367
_reflns_number_total 5474
_reflns_threshold_expression >2sigma(I)
_cod_data_source_file om100089a_si_002.cif
_cod_data_source_block 2-Er-thf
_cod_depositor_comments
;
The following automatic conversions were performed:

'_symmetry_cell_setting' value 'Monoclinic' changed to 'monoclinic'
according to /home/saulius/struct/CIF-dictionaries/cif_core.dic
dictionary named 'cif_core.dic' version 2.4.1 from 2010-06-29.

Automatic conversion script
Id: cif_fix_values 1715 2011-07-08 13:25:40Z adriana 
;
_cod_original_cell_volume 3118.1(16)
_cod_original_sg_symbol_H-M P2(1)/n
_cod_database_code 4065706

loop_
_symmetry_equiv_pos_as_xyz
'x, y, z'
'-x+1/2, y+1/2, -z+1/2'
'-x, -y, -z'
'x-1/2, -y-1/2, z-1/2'

loop_
_atom_site_label
_atom_site_type_symbol
_atom_site_fract_x
_atom_site_fract_y
_atom_site_fract_z
_atom_site_U_iso_or_equiv
_atom_site_adp_type
_atom_site_occupancy
_atom_site_symmetry_multiplicity
_atom_site_calc_flag
_atom_site_refinement_flags
Er1 Er 0.78261(3) 0.79854(4) 0.882476(14) 0.04134(12) Uani 1 1 d .
N1 N 0.6606(4) 0.7819(6) 0.9352(2) 0.0393(15) Uani 1 1 d .
C1 C 0.5867(6) 0.8606(8) 0.9055(3) 0.040(2) Uani 1 1 d .
C2 C 0.6100(5) 0.9896(8) 0.8804(3) 0.0385(19) Uani 1 1 d .
C3 C 0.7041(5) 1.0690(7) 0.8988(3) 0.0379(19) Uani 1 1 d .
C4 C 0.7345(6) 1.1044(8) 0.9530(3) 0.054(2) Uani 1 1 d .
H4A H 0.7005 1.0652 0.9788 0.065 Uiso 1 1 calc R
C5 C 0.8134(6) 1.1957(9) 0.9681(3) 0.057(2) Uani 1 1 d .
H5A H 0.8322 1.2185 1.0039 0.068 Uiso 1 1 calc R
C6 C 0.8653(6) 1.2540(8) 0.9309(4) 0.058(3) Uani 1 1 d .
H6A H 0.9183 1.3171 0.9416 0.070 Uiso 1 1 calc R
C7 C 0.8404(6) 1.2207(9) 0.8797(3) 0.051(2) Uani 1 1 d .
H7A H 0.8764 1.2596 0.8548 0.062 Uiso 1 1 calc R
C8 C 0.7609(5) 1.1284(8) 0.8632(3) 0.045(2) Uani 1 1 d .
H8A H 0.7451 1.1055 0.8272 0.054 Uiso 1 1 calc R
C9 C 0.5431(5) 1.0670(9) 0.8368(3) 0.041(2) Uani 1 1 d .
C10 C 0.5399(5) 1.2205(9) 0.8374(3) 0.048(2) Uani 1 1 d .
H10A H 0.5764 1.2726 0.8653 0.057 Uiso 1 1 calc R
C11 C 0.4822(6) 1.2940(10) 0.7961(3) 0.057(2) Uani 1 1 d .
H11A H 0.4807 1.3959 0.7967 0.068 Uiso 1 1 calc R
C12 C 0.4278(6) 1.2221(11) 0.7549(4) 0.063(3) Uani 1 1 d .
H12A H 0.3894 1.2741 0.7276 0.075 Uiso 1 1 calc R
C13 C 0.4300(6) 1.0725(11) 0.7538(3) 0.059(3) Uani 1 1 d .
H13A H 0.3929 1.0218 0.7257 0.070 Uiso 1 1 calc R
C14 C 0.4868(6) 0.9979(9) 0.7940(3) 0.051(2) Uani 1 1 d .
H14A H 0.4877 0.8960 0.7925 0.061 Uiso 1 1 calc R
C15 C 0.6449(6) 0.6966(10) 0.9829(3) 0.054(2) Uani 1 1 d .
C16 C 0.5463(6) 0.7157(10) 1.0032(3) 0.074(3) Uani 1 1 d .
H16A H 0.5361 0.8176 1.0101 0.110 Uiso 1 1 calc R
H16B H 0.5472 0.6605 1.0354 0.110 Uiso 1 1 calc R
H16C H 0.4933 0.6810 0.9767 0.110 Uiso 1 1 calc R
C17 C 0.6625(7) 0.5349(10) 0.9725(3) 0.082(3) Uani 1 1 d .
H17A H 0.6134 0.5010 0.9438 0.124 Uiso 1 1 calc R
H17B H 0.6577 0.4792 1.0041 0.124 Uiso 1 1 calc R
H17C H 0.7275 0.5226 0.9630 0.124 Uiso 1 1 calc R
C18 C 0.7246(6) 0.7476(9) 1.0295(3) 0.069(3) Uani 1 1 d .
H18A H 0.7139 0.8490 1.0371 0.103 Uiso 1 1 calc R
H18B H 0.7894 0.7359 1.0197 0.103 Uiso 1 1 calc R
H18C H 0.7198 0.6897 1.0605 0.103 Uiso 1 1 calc R
C19 C 0.4806(5) 0.8065(9) 0.8946(3) 0.0411(18) Uani 1 1 d .
C20 C 0.4033(7) 0.8971(10) 0.9025(3) 0.058(2) Uani 1 1 d .
H20A H 0.4163 0.9945 0.9120 0.069 Uiso 1 1 calc R
C21 C 0.3045(7) 0.8445(11) 0.8964(3) 0.068(3) Uani 1 1 d .
H21A H 0.2535 0.9062 0.9031 0.082 Uiso 1 1 calc R
C22 C 0.2841(7) 0.7045(13) 0.8808(3) 0.074(3) Uani 1 1 d .
H22A H 0.2192 0.6696 0.8761 0.089 Uiso 1 1 calc R
C23 C 0.3603(8) 0.6149(10) 0.8719(3) 0.067(3) Uani 1 1 d .
H23A H 0.3463 0.5192 0.8605 0.080 Uiso 1 1 calc R
C24 C 0.4593(6) 0.6640(9) 0.8795(3) 0.051(2) Uani 1 1 d .
H24A H 0.5101 0.6002 0.8743 0.061 Uiso 1 1 calc R
C25 C 0.9600(6) 0.8997(10) 0.9236(4) 0.057(2) Uani 1 1 d .
H25A H 0.9709 0.9992 0.9190 0.069 Uiso 1 1 calc R
C26 C 0.9787(6) 0.7881(11) 0.8894(3) 0.062(2) Uani 1 1 d .
H26A H 1.0037 0.7995 0.8577 0.074 Uiso 1 1 calc R
C27 C 0.9529(6) 0.6544(9) 0.9114(4) 0.062(3) Uani 1 1 d .
H27A H 0.9587 0.5616 0.8971 0.074 Uiso 1 1 calc R
C28 C 0.9175(6) 0.6866(10) 0.9583(3) 0.061(2) Uani 1 1 d .
H28A H 0.8945 0.6188 0.9808 0.073 Uiso 1 1 calc R
C29 C 0.9221(6) 0.8374(9) 0.9659(3) 0.055(2) Uani 1 1 d .
H29A H 0.9030 0.8877 0.9945 0.066 Uiso 1 1 calc R
C30 C 0.6603(6) 0.6860(10) 0.8024(3) 0.052(2) Uani 1 1 d .
H30A H 0.5946 0.6753 0.8075 0.063 Uiso 1 1 calc R
C31 C 0.6990(6) 0.8069(10) 0.7817(3) 0.048(2) Uani 1 1 d .
H31A H 0.6647 0.8925 0.7707 0.058 Uiso 1 1 calc R
C32 C 0.7995(7) 0.7797(12) 0.7798(3) 0.066(3) Uani 1 1 d .
H32A H 0.8442 0.8430 0.7674 0.079 Uiso 1 1 calc R
C33 C 0.8190(8) 0.6410(12) 0.7999(3) 0.072(3) Uani 1 1 d .
H33A H 0.8802 0.5938 0.8032 0.086 Uiso 1 1 calc R
C34 C 0.7334(8) 0.5827(10) 0.8146(3) 0.062(3) Uani 1 1 d .
H34A H 0.7268 0.4911 0.8297 0.074 Uiso 1 1 calc R
O1 O 0.2226(8) 0.2137(15) 0.8124(5) 0.250(5) Uiso 1 1 d D
C35 C 0.1720(10) 0.3210(14) 0.8399(6) 0.170(6) Uiso 1 1 d D
H35A H 0.1521 0.4065 0.8181 0.203 Uiso 1 1 calc R
H35B H 0.2106 0.3509 0.8735 0.203 Uiso 1 1 calc R
C36 C 0.0879(9) 0.2282(15) 0.8471(5) 0.167(6) Uiso 1 1 d D
H36A H 0.1036 0.1766 0.8807 0.201 Uiso 1 1 calc R
H36B H 0.0308 0.2902 0.8492 0.201 Uiso 1 1 calc R
C37 C 0.0620(9) 0.1240(15) 0.8058(5) 0.166(6) Uiso 1 1 d D
H37A H -0.0002 0.1499 0.7838 0.199 Uiso 1 1 calc R
H37B H 0.0559 0.0266 0.8204 0.199 Uiso 1 1 calc R
C38 C 0.1458(10) 0.1304(15) 0.7747(5) 0.163(5) Uiso 1 1 d D
H38A H 0.1273 0.1828 0.7414 0.195 Uiso 1 1 calc R
H38B H 0.1690 0.0331 0.7674 0.195 Uiso 1 1 calc R

loop_
_atom_site_aniso_label
_atom_site_aniso_U_11
_atom_site_aniso_U_22
_atom_site_aniso_U_33
_atom_site_aniso_U_23
_atom_site_aniso_U_13
_atom_site_aniso_U_12
Er1 0.0443(2) 0.0377(2) 0.0419(2) -0.0016(2) 0.00656(15) -0.0015(2)
N1 0.047(4) 0.036(4) 0.036(3) 0.002(3) 0.008(3) -0.003(3)
C1 0.047(5) 0.038(5) 0.037(5) -0.012(4) 0.016(4) -0.007(4)
C2 0.043(5) 0.033(5) 0.040(5) 0.002(4) 0.008(4) -0.002(4)
C3 0.045(5) 0.026(5) 0.041(5) 0.001(4) 0.002(4) 0.003(4)
C4 0.079(7) 0.041(5) 0.042(5) -0.003(4) 0.007(5) -0.010(5)
C5 0.060(6) 0.040(5) 0.063(6) -0.011(5) -0.017(5) -0.008(5)
C6 0.051(6) 0.026(5) 0.093(7) 0.006(5) -0.007(6) -0.009(4)
C7 0.037(5) 0.050(6) 0.069(6) 0.012(5) 0.011(5) -0.007(4)
C8 0.041(5) 0.036(5) 0.058(5) -0.002(4) 0.005(4) 0.004(4)
C9 0.033(5) 0.049(6) 0.043(5) 0.005(4) 0.009(4) -0.005(4)
C10 0.045(5) 0.041(6) 0.056(5) 0.000(4) 0.003(4) 0.001(4)
C11 0.050(5) 0.044(5) 0.073(6) 0.005(6) -0.001(5) 0.003(5)
C12 0.045(6) 0.074(8) 0.068(6) 0.028(6) 0.005(5) 0.015(5)
C13 0.045(6) 0.089(8) 0.041(5) 0.004(5) 0.002(4) 0.004(5)
C14 0.051(6) 0.045(6) 0.057(6) -0.002(5) 0.009(5) 0.000(4)
C15 0.075(6) 0.050(5) 0.039(5) 0.011(5) 0.012(4) -0.012(6)
C16 0.074(7) 0.107(8) 0.045(5) 0.004(5) 0.026(5) -0.015(6)
C17 0.103(8) 0.066(7) 0.078(7) 0.028(6) 0.013(6) -0.014(6)
C18 0.070(7) 0.082(8) 0.052(5) 0.018(4) 0.004(5) -0.004(5)
C19 0.047(5) 0.044(5) 0.036(4) -0.005(4) 0.016(4) -0.005(5)
C20 0.061(7) 0.058(6) 0.057(6) 0.004(5) 0.019(5) -0.003(5)
C21 0.056(7) 0.080(8) 0.071(7) 0.009(5) 0.019(6) 0.003(5)
C22 0.054(6) 0.106(9) 0.063(6) -0.002(8) 0.010(5) -0.027(8)
C23 0.081(8) 0.060(7) 0.064(6) -0.008(5) 0.023(6) -0.034(6)
C24 0.056(6) 0.054(7) 0.045(5) -0.003(4) 0.014(4) -0.013(5)
C25 0.043(6) 0.041(6) 0.083(7) 0.009(5) -0.004(5) -0.001(5)
C26 0.049(6) 0.071(7) 0.063(6) 0.002(6) 0.003(5) 0.007(6)
C27 0.065(7) 0.042(6) 0.076(7) -0.002(5) 0.001(6) 0.014(5)
C28 0.061(6) 0.049(6) 0.067(6) 0.012(5) -0.004(5) 0.000(5)
C29 0.050(6) 0.058(7) 0.051(5) -0.005(4) -0.009(5) 0.007(4)
C30 0.054(6) 0.062(6) 0.040(5) -0.012(5) 0.006(4) -0.018(6)
C31 0.051(6) 0.050(6) 0.044(5) -0.008(5) 0.006(4) -0.003(5)
C32 0.064(7) 0.084(8) 0.053(6) -0.019(6) 0.018(5) -0.010(7)
C33 0.068(8) 0.087(8) 0.058(6) -0.031(6) 0.003(6) 0.030(6)
C34 0.087(8) 0.044(6) 0.053(6) -0.002(4) 0.007(6) 0.009(6)

loop_
_atom_type_symbol
_atom_type_description
_atom_type_scat_dispersion_real
_atom_type_scat_dispersion_imag
_atom_type_scat_source
C C 0.0033 0.0016 'International Tables Vol C Tables 4.2.6.8 and 6.1.1.4'
H H 0.0000 0.0000 'International Tables Vol C Tables 4.2.6.8 and 6.1.1.4'
N N 0.0061 0.0033 'International Tables Vol C Tables 4.2.6.8 and 6.1.1.4'
O O 0.0106 0.0060 'International Tables Vol C Tables 4.2.6.8 and 6.1.1.4'
Er Er -0.2586 4.9576 'International Tables Vol C Tables 4.2.6.8 and 6.1.1.4'

loop_
_geom_angle_atom_site_label_1
_geom_angle_atom_site_label_2
_geom_angle_atom_site_label_3
_geom_angle
N1 Er1 C30 89.8(2)
N1 Er1 C34 101.5(3)
C30 Er1 C34 30.2(2)
N1 Er1 C31 109.0(2)
C30 Er1 C31 30.0(2)
C34 Er1 C31 50.1(3)
N1 Er1 C29 92.1(2)
C30 Er1 C29 164.5(3)
C34 Er1 C29 134.7(3)
C31 Er1 C29 157.5(3)
N1 Er1 C25 119.5(3)
C30 Er1 C25 150.7(3)
C34 Er1 C25 130.0(3)
C31 Er1 C25 127.2(3)
C29 Er1 C25 30.3(2)
N1 Er1 C33 131.8(3)
C30 Er1 C33 49.5(3)
C34 Er1 C33 30.4(2)
C31 Er1 C33 49.7(3)
C29 Er1 C33 120.5(3)
C25 Er1 C33 103.3(3)
N1 Er1 C28 92.0(2)
C30 Er1 C28 134.1(3)
C34 Er1 C28 105.4(3)
C31 Er1 C28 149.6(3)
C29 Er1 C28 30.4(2)
C25 Er1 C28 50.2(3)
C33 Er1 C28 99.9(3)
N1 Er1 C26 140.5(2)
C30 Er1 C26 123.3(3)
C34 Er1 C26 99.7(3)
C31 Er1 C26 110.2(3)
C29 Er1 C26 50.2(2)
C25 Er1 C26 30.4(2)
C33 Er1 C26 73.9(3)
C28 Er1 C26 50.2(3)
N1 Er1 C32 138.5(2)
C30 Er1 C32 50.0(3)
C34 Er1 C32 50.3(3)
C31 Er1 C32 30.6(2)
C29 Er1 C32 129.4(3)
C25 Er1 C32 101.4(3)
C33 Er1 C32 30.0(2)
C28 Er1 C32 122.1(3)
C26 Er1 C32 79.8(3)
N1 Er1 C27 119.0(3)
C30 Er1 C27 116.2(3)
C34 Er1 C27 86.2(3)
C31 Er1 C27 120.5(3)
C29 Er1 C27 50.1(2)
C25 Er1 C27 50.3(3)
C33 Er1 C27 71.9(3)
C28 Er1 C27 30.1(2)
C26 Er1 C27 30.7(2)
C32 Er1 C27 92.0(3)
N1 Er1 C3 68.7(2)
C30 Er1 C3 104.6(3)
C34 Er1 C3 134.8(3)
C31 Er1 C3 90.0(2)
C29 Er1 C3 90.4(2)
C25 Er1 C3 88.9(2)
C33 Er1 C3 137.0(3)
C28 Er1 C3 118.6(3)
C26 Er1 C3 115.8(3)
C32 Er1 C3 107.5(3)
C27 Er1 C3 138.0(2)
N1 Er1 C1 27.81(18)
C30 Er1 C1 74.7(2)
C34 Er1 C1 97.5(3)
C31 Er1 C1 85.2(2)
C29 Er1 C1 112.7(2)
C25 Er1 C1 132.1(2)
C33 Er1 C1 124.1(3)
C28 Er1 C1 119.3(2)
C26 Er1 C1 162.0(2)
C32 Er1 C1 115.9(3)
C27 Er1 C1 146.7(3)
C3 Er1 C1 52.9(2)
N1 Er1 C2 52.9(2)
C30 Er1 C2 78.8(2)
C34 Er1 C2 108.1(3)
C31 Er1 C2 74.9(2)
C29 Er1 C2 114.3(2)
C25 Er1 C2 118.9(2)
C33 Er1 C2 123.9(2)
C28 Er1 C2 135.1(2)
C26 Er1 C2 145.4(3)
C32 Er1 C2 102.3(3)
C27 Er1 C2 164.1(2)
C3 Er1 C2 30.15(19)
C1 Er1 C2 27.90(18)
C1 N1 C15 122.7(6)
C1 N1 Er1 100.5(4)
C15 N1 Er1 136.1(5)
N1 C1 C2 119.7(7)
N1 C1 C19 122.1(7)
C2 C1 C19 118.0(7)
N1 C1 Er1 51.7(3)
C2 C1 Er1 77.9(4)
C19 C1 Er1 142.2(5)
C1 C2 C3 120.8(7)
C1 C2 C9 125.4(7)
C3 C2 C9 113.6(6)
C1 C2 Er1 74.2(4)
C3 C2 Er1 68.4(4)
C9 C2 Er1 133.7(5)
C8 C3 C4 115.9(7)
C8 C3 C2 121.8(6)
C4 C3 C2 121.9(7)
C8 C3 Er1 89.0(4)
C4 C3 Er1 106.9(5)
C2 C3 Er1 81.5(4)
C5 C4 C3 120.7(7)
C5 C4 H4A 119.6
C3 C4 H4A 119.6
C4 C5 C6 120.7(8)
C4 C5 H5A 119.6
C6 C5 H5A 119.6
C7 C6 C5 120.3(8)
C7 C6 H6A 119.9
C5 C6 H6A 119.9
C6 C7 C8 120.4(8)
C6 C7 H7A 119.8
C8 C7 H7A 119.8
C7 C8 C3 122.0(7)
C7 C8 H8A 119.0
C3 C8 H8A 119.0
C14 C9 C10 116.7(7)
C14 C9 C2 124.6(8)
C10 C9 C2 118.7(7)
C11 C10 C9 119.5(8)
C11 C10 H10A 120.3
C9 C10 H10A 120.3
C12 C11 C10 122.0(9)
C12 C11 H11A 119.0
C10 C11 H11A 119.0
C11 C12 C13 119.2(8)
C11 C12 H12A 120.4
C13 C12 H12A 120.4
C14 C13 C12 119.7(8)
C14 C13 H13A 120.2
C12 C13 H13A 120.2
C13 C14 C9 122.9(8)
C13 C14 H14A 118.5
C9 C14 H14A 118.5
N1 C15 C16 117.6(7)
N1 C15 C17 108.6(6)
C16 C15 C17 109.9(7)
N1 C15 C18 107.1(6)
C16 C15 C18 105.0(6)
C17 C15 C18 108.2(7)
C15 C16 H16A 109.5
C15 C16 H16B 109.5
H16A C16 H16B 109.5
C15 C16 H16C 109.5
H16A C16 H16C 109.5
H16B C16 H16C 109.5
C15 C17 H17A 109.5
C15 C17 H17B 109.5
H17A C17 H17B 109.5
C15 C17 H17C 109.5
H17A C17 H17C 109.5
H17B C17 H17C 109.5
C15 C18 H18A 109.5
C15 C18 H18B 109.5
H18A C18 H18B 109.5
C15 C18 H18C 109.5
H18A C18 H18C 109.5
H18B C18 H18C 109.5
C24 C19 C20 118.3(8)
C24 C19 C1 121.0(7)
C20 C19 C1 120.6(8)
C19 C20 C21 121.1(9)
C19 C20 H20A 119.4
C21 C20 H20A 119.4
C22 C21 C20 120.0(9)
C22 C21 H21A 120.0
C20 C21 H21A 120.0
C21 C22 C23 119.1(10)
C21 C22 H22A 120.5
C23 C22 H22A 120.5
C22 C23 C24 121.6(9)
C22 C23 H23A 119.2
C24 C23 H23A 119.2
C19 C24 C23 119.8(8)
C19 C24 H24A 120.1
C23 C24 H24A 120.1
C29 C25 C26 108.1(8)
C29 C25 Er1 74.7(5)
C26 C25 Er1 75.1(5)
C29 C25 H25A 125.9
C26 C25 H25A 125.9
Er1 C25 H25A 116.4
C25 C26 C27 107.8(8)
C25 C26 Er1 74.6(5)
C27 C26 Er1 75.4(5)
C25 C26 H26A 126.1
C27 C26 H26A 126.1
Er1 C26 H26A 116.1
C28 C27 C26 107.4(8)
C28 C27 Er1 74.2(5)
C26 C27 Er1 74.0(5)
C28 C27 H27A 126.3
C26 C27 H27A 126.3
Er1 C27 H27A 117.6
C27 C28 C29 108.5(8)
C27 C28 Er1 75.7(5)
C29 C28 Er1 74.4(4)
C27 C28 H28A 125.8
C29 C28 H28A 125.8
Er1 C28 H28A 116.2
C25 C29 C28 108.2(8)
C25 C29 Er1 75.0(5)
C28 C29 Er1 75.1(4)
C25 C29 H29A 125.9
C28 C29 H29A 125.9
Er1 C29 H29A 116.1
C31 C30 C34 109.3(8)
C31 C30 Er1 75.3(4)
C34 C30 Er1 75.1(5)
C31 C30 H30A 125.3
C34 C30 H30A 125.3
Er1 C30 H30A 116.2
C30 C31 C32 108.0(8)
C30 C31 Er1 74.7(4)
C32 C31 Er1 75.6(4)
C30 C31 H31A 126.0
C32 C31 H31A 126.0
Er1 C31 H31A 115.9
C33 C32 C31 106.5(9)
C33 C32 Er1 74.7(5)
C31 C32 Er1 73.8(4)
C33 C32 H32A 126.7
C31 C32 H32A 126.7
Er1 C32 H32A 117.0
C32 C33 C34 109.3(9)
C32 C33 Er1 75.3(5)
C34 C33 Er1 74.2(5)
C32 C33 H33A 125.3
C34 C33 H33A 125.3
Er1 C33 H33A 117.1
C30 C34 C33 106.8(9)
C30 C34 Er1 74.7(5)
C33 C34 Er1 75.5(5)
C30 C34 H34A 126.6
C33 C34 H34A 126.6
Er1 C34 H34A 115.6
C35 O1 C38 108.2(11)
O1 C35 C36 96.4(10)
O1 C35 H35A 112.5
C36 C35 H35A 112.5
O1 C35 H35B 112.5
C36 C35 H35B 112.5
H35A C35 H35B 110.0
C37 C36 C35 114.0(11)
C37 C36 H36A 108.8
C35 C36 H36A 108.8
C37 C36 H36B 108.8
C35 C36 H36B 108.8
H36A C36 H36B 107.7
C36 C37 C38 104.0(10)
C36 C37 H37A 110.9
C38 C37 H37A 110.9
C36 C37 H37B 110.9
C38 C37 H37B 110.9
H37A C37 H37B 109.0
C37 C38 O1 101.4(10)
C37 C38 H38A 111.5
O1 C38 H38A 111.5
C37 C38 H38B 111.5
O1 C38 H38B 111.5
H38A C38 H38B 109.3

loop_
_geom_bond_atom_site_label_1
_geom_bond_atom_site_label_2
_geom_bond_distance
Er1 N1 2.295(5)
Er1 C30 2.629(7)
Er1 C34 2.634(8)
Er1 C31 2.637(7)
Er1 C29 2.642(7)
Er1 C25 2.646(8)
Er1 C33 2.651(8)
Er1 C28 2.651(8)
Er1 C26 2.652(8)
Er1 C32 2.659(8)
Er1 C27 2.670(8)
Er1 C3 2.745(7)
Er1 C1 2.876(7)
Er1 C2 2.921(7)
N1 C1 1.365(9)
N1 C15 1.484(8)
C1 C2 1.398(9)
C1 C19 1.512(9)
C2 C3 1.483(9)
C2 C9 1.497(9)
C3 C8 1.388(9)
C3 C4 1.414(9)
C4 C5 1.366(10)
C4 H4A 0.9300
C5 C6 1.372(10)
C5 H5A 0.9300
C6 C7 1.327(10)
C6 H6A 0.9300
C7 C8 1.384(10)
C7 H7A 0.9300
C8 H8A 0.9300
C9 C14 1.382(9)
C9 C10 1.401(9)
C10 C11 1.382(10)
C10 H10A 0.9300
C11 C12 1.355(10)
C11 H11A 0.9300
C12 C13 1.365(11)
C12 H12A 0.9300
C13 C14 1.364(9)
C13 H13A 0.9300
C14 H14A 0.9300
C15 C16 1.522(10)
C15 C17 1.524(10)
C15 C18 1.548(10)
C16 H16A 0.9600
C16 H16B 0.9600
C16 H16C 0.9600
C17 H17A 0.9600
C17 H17B 0.9600
C17 H17C 0.9600
C18 H18A 0.9600
C18 H18B 0.9600
C18 H18C 0.9600
C19 C24 1.374(10)
C19 C20 1.378(10)
C20 C21 1.415(11)
C20 H20A 0.9300
C21 C22 1.353(11)
C21 H21A 0.9300
C22 C23 1.367(11)
C22 H22A 0.9300
C23 C24 1.406(10)
C23 H23A 0.9300
C24 H24A 0.9300
C25 C29 1.384(10)
C25 C26 1.387(11)
C25 H25A 0.9300
C26 C27 1.408(10)
C26 H26A 0.9300
C27 C28 1.383(10)
C27 H27A 0.9300
C28 C29 1.388(10)
C28 H28A 0.9300
C29 H29A 0.9300
C30 C31 1.363(10)
C30 C34 1.372(10)
C30 H30A 0.9300
C31 C32 1.399(10)
C31 H31A 0.9300
C32 C33 1.375(11)
C32 H32A 0.9300
C33 C34 1.385(11)
C33 H33A 0.9300
C34 H34A 0.9300
O1 C35 1.439(12)
O1 C38 1.510(12)
C35 C36 1.459(12)
C35 H35A 0.9700
C35 H35B 0.9700
C36 C37 1.418(12)
C36 H36A 0.9700
C36 H36B 0.9700
C37 C38 1.487(12)
C37 H37A 0.9700
C37 H37B 0.9700
C38 H38A 0.9700
C38 H38B 0.9700
